data_4037140
loop_
_publ_author_name
'Selvaraju, Manikandan'
'Dhole, Sandip'
'Sun, Chung-Ming'

_publ_section_title
;
 Three Component Divergent Reactions: Base-Controlled Amphiphilic
 Synthesis of Benzimidazole-Linked Thiazetidines and Fused Thiadiazines.
;
_journal_issue 19
_journal_name_full 'The Journal of organic chemistry'
_journal_page_first 8867
_journal_page_last 8875
_journal_paper_doi 10.1021/acs.joc.6b01586
_journal_volume 81
_journal_year 2016
_chemical_formula_sum 'C26 H33 Cl N4 O3 S'
_chemical_formula_weight 517.07
_space_group_IT_number 14
_space_group_name_Hall '-P 2ybc'
_space_group_name_H-M_alt 'P 1 21/c 1'
_symmetry_cell_setting monoclinic
_symmetry_space_group_name_Hall '-P 2ybc'
_symmetry_space_group_name_H-M 'P 1 21/c 1'
_atom_sites_solution_hydrogens geom
_atom_sites_solution_primary direct
_atom_sites_solution_secondary difmap
_audit_creation_method SHELXL-97
_cell_angle_alpha 90.00
_cell_angle_beta 110.1160(10)
_cell_angle_gamma 90.00
_cell_formula_units_Z 4
_cell_length_a 19.3196(11)
_cell_length_b 7.0712(4)
_cell_length_c 20.3849(11)
_cell_measurement_reflns_used 8326
_cell_measurement_temperature 100(2)
_cell_measurement_theta_max 26.5541
_cell_measurement_theta_min 3.0711
_cell_volume 2615.0(3)
_computing_cell_refinement 'SAINT V7.68A (Bruker AXS, 2009)'
_computing_data_collection 'APEX2 (Bruker AXS, 2010)'
_computing_data_reduction 'SAINT V7.68A (Bruker AXS, 2009)'
_computing_molecular_graphics 'SHELXTL (Sheldrick, 2008)'
_computing_publication_material SHELXTL
_computing_structure_refinement 'SHELXL-97 (Sheldrick, 2008)'
_computing_structure_solution 'SHELXS-97 (Sheldrick, 2008)'
_diffrn_ambient_temperature 100(2)
_diffrn_detector_area_resol_mean 8.3333
_diffrn_measured_fraction_theta_full 0.985
_diffrn_measured_fraction_theta_max 0.985
_diffrn_measurement_device_type 'Bruker APEX-II CCD'
_diffrn_measurement_method '\f and \w scans'
_diffrn_radiation_monochromator graphite
_diffrn_radiation_source 'fine-focus sealed tube'
_diffrn_radiation_type MoK\a
_diffrn_radiation_wavelength 0.71073
_diffrn_reflns_av_R_equivalents 0.0275
_diffrn_reflns_av_sigmaI/netI 0.0271
_diffrn_reflns_limit_h_max 24
_diffrn_reflns_limit_h_min -24
_diffrn_reflns_limit_k_max 8
_diffrn_reflns_limit_k_min -8
_diffrn_reflns_limit_l_max 25
_diffrn_reflns_limit_l_min -25
_diffrn_reflns_number 20476
_diffrn_reflns_theta_full 26.68
_diffrn_reflns_theta_max 26.68
_diffrn_reflns_theta_min 1.12
_exptl_absorpt_coefficient_mu 0.261
_exptl_absorpt_correction_T_max 0.9486
_exptl_absorpt_correction_T_min 0.8506
_exptl_absorpt_correction_type multi-scan
_exptl_absorpt_process_details 'SADABS V2008/1 (Bruker AXS)'
_exptl_crystal_colour Colorless
_exptl_crystal_density_diffrn 1.313
_exptl_crystal_density_meas ?
_exptl_crystal_density_method 'not measured'
_exptl_crystal_description Tabullar
_exptl_crystal_F_000 1096
_exptl_crystal_size_max 0.30
_exptl_crystal_size_mid 0.20
_exptl_crystal_size_min 0.08
_refine_diff_density_max 0.373
_refine_diff_density_min -0.341
_refine_diff_density_rms 0.099
_refine_ls_extinction_method none
_refine_ls_goodness_of_fit_ref 1.083
_refine_ls_hydrogen_treatment constr
_refine_ls_matrix_type full
_refine_ls_number_parameters 317
_refine_ls_number_reflns 5423
_refine_ls_number_restraints 0
_refine_ls_restrained_S_all 1.083
_refine_ls_R_factor_all 0.0432
_refine_ls_R_factor_gt 0.0330
_refine_ls_shift/su_max 0.001
_refine_ls_shift/su_mean 0.000
_refine_ls_structure_factor_coef Fsqd
_refine_ls_weighting_details 'calc w=1/[\s^2^(Fo^2^)+(0.0579P)^2^+0.7335P] where P=(Fo^2^+2Fc^2^)/3'
_refine_ls_weighting_scheme calc
_refine_ls_wR_factor_gt 0.0909
_refine_ls_wR_factor_ref 0.1026
_reflns_number_gt 4599
_reflns_number_total 5423
_reflns_threshold_expression >2sigma(I)
_cod_data_source_file jo6b01586_si_003.cif
_cod_data_source_block mo_130334lt_0m
_cod_depositor_comments
;
The following automatic conversions were performed:

data item '_exptl_crystal_density_meas' value 'not measured' was
changed to '?' -- the value is perceived as not measured.

Automatic conversion script
Id: cif_fix_values 6909 2019-04-08 15:41:33Z antanas 
;
_cod_database_code 4037140

loop_
_symmetry_equiv_pos_as_xyz
'x, y, z'
'-x, y+1/2, -z+1/2'
'-x, -y, -z'
'x, -y-1/2, z-1/2'

loop_
_atom_site_label
_atom_site_type_symbol
_atom_site_fract_x
_atom_site_fract_y
_atom_site_fract_z
_atom_site_U_iso_or_equiv
_atom_site_adp_type
_atom_site_occupancy
_atom_site_symmetry_multiplicity
_atom_site_calc_flag
_atom_site_refinement_flags
Cl1 Cl 0.31782(2) 0.96863(5) 0.041439(18) 0.02030(11) Uani 1 1 d .
S1 S 0.429412(19) 0.46376(6) 0.426831(18) 0.01985(11) Uani 1 1 d .
O1 O 0.68955(6) 0.38897(17) 0.16644(6) 0.0248(3) Uani 1 1 d .
O2 O 0.71448(5) 0.43348(16) 0.28128(5) 0.0200(2) Uani 1 1 d .
O3 O 0.36983(8) 0.5827(2) 0.98831(7) 0.0419(4) Uani 1 1 d .
H3B H 0.3515 0.6762 1.0007 0.063 Uiso 1 1 d .
H3C H 0.3488 0.5834 0.9456 0.063 Uiso 1 1 d .
N1 N 0.37601(6) 0.35861(17) 0.20538(6) 0.0157(3) Uani 1 1 d .
N2 N 0.33084(6) 0.35743(18) 0.29877(6) 0.0179(3) Uani 1 1 d .
N3 N 0.28809(7) 0.4076(2) 0.38927(6) 0.0210(3) Uani 1 1 d .
H3 H 0.2986 0.4218 0.4345 0.025 Uiso 1 1 calc R
N4 N 0.45978(6) 0.38189(18) 0.31051(6) 0.0155(3) Uani 1 1 d .
C1 C 0.02554(11) 0.2540(5) 0.07500(11) 0.0598(8) Uani 1 1 d .
H1 H -0.0160 0.1928 0.0803 0.072 Uiso 1 1 calc R
C2 C 0.03779(13) 0.4420(5) 0.09042(13) 0.0729(10) Uani 1 1 d .
H2 H 0.0048 0.5113 0.1068 0.088 Uiso 1 1 calc R
C3 C 0.09779(12) 0.5315(4) 0.08228(13) 0.0565(7) Uani 1 1 d .
H3A H 0.1056 0.6622 0.0931 0.068 Uiso 1 1 calc R
C4 C 0.14685(9) 0.4340(3) 0.05866(9) 0.0295(4) Uani 1 1 d .
C5 C 0.21300(10) 0.5305(3) 0.05054(11) 0.0476(6) Uani 1 1 d .
H5A H 0.1988 0.6597 0.0321 0.057 Uiso 1 1 calc R
H5B H 0.2285 0.4600 0.0159 0.057 Uiso 1 1 calc R
C6 C 0.27857(9) 0.5435(2) 0.11948(9) 0.0316(4) Uani 1 1 d .
H6A H 0.3198 0.6109 0.1113 0.038 Uiso 1 1 calc R
H6B H 0.2639 0.6172 0.1538 0.038 Uiso 1 1 calc R
C7 C 0.30415(8) 0.3501(2) 0.14886(7) 0.0177(3) Uani 1 1 d .
H7A H 0.2673 0.2942 0.1670 0.021 Uiso 1 1 calc R
H7B H 0.3080 0.2672 0.1111 0.021 Uiso 1 1 calc R
C8 C 0.38646(8) 0.3663(2) 0.27450(7) 0.0159(3) Uani 1 1 d .
C9 C 0.34334(8) 0.3982(2) 0.36559(8) 0.0173(3) Uani 1 1 d .
C10 C 0.21012(8) 0.3959(2) 0.34519(8) 0.0203(3) Uani 1 1 d .
H10 H 0.2067 0.3949 0.2951 0.024 Uiso 1 1 calc R
C11 C 0.17608(8) 0.2143(2) 0.36021(9) 0.0249(3) Uani 1 1 d .
H11A H 0.1809 0.2103 0.4101 0.030 Uiso 1 1 calc R
H11B H 0.2026 0.1039 0.3505 0.030 Uiso 1 1 calc R
C12 C 0.09441(9) 0.2040(3) 0.31461(10) 0.0318(4) Uani 1 1 d .
H12A H 0.0899 0.1976 0.2648 0.038 Uiso 1 1 calc R
H12B H 0.0724 0.0876 0.3260 0.038 Uiso 1 1 calc R
C13 C 0.05259(9) 0.3761(3) 0.32638(10) 0.0308(4) Uani 1 1 d .
H13A H 0.0532 0.3763 0.3751 0.037 Uiso 1 1 calc R
H13B H 0.0006 0.3695 0.2949 0.037 Uiso 1 1 calc R
C14 C 0.13405(9) 0.2436(3) 0.04378(8) 0.0261(4) Uani 1 1 d .
H14 H 0.1671 0.1734 0.0278 0.031 Uiso 1 1 calc R
C15 C 0.07370(10) 0.1540(3) 0.05182(10) 0.0406(5) Uani 1 1 d .
H15 H 0.0656 0.0232 0.0413 0.049 Uiso 1 1 calc R
C16 C 0.49044(8) 0.3611(2) 0.38617(7) 0.0179(3) Uani 1 1 d .
H16A H 0.5391 0.4244 0.4041 0.021 Uiso 1 1 calc R
H16B H 0.4978 0.2253 0.3983 0.021 Uiso 1 1 calc R
C17 C 0.49782(8) 0.3818(2) 0.26317(7) 0.0155(3) Uani 1 1 d .
C18 C 0.57227(8) 0.3931(2) 0.27290(7) 0.0159(3) Uani 1 1 d .
H18 H 0.6087 0.4017 0.3181 0.019 Uiso 1 1 calc R
C19 C 0.59059(8) 0.3911(2) 0.21197(7) 0.0165(3) Uani 1 1 d .
C20 C 0.66869(8) 0.4036(2) 0.21573(8) 0.0176(3) Uani 1 1 d .
C21 C 0.79143(8) 0.4491(3) 0.29011(9) 0.0270(4) Uani 1 1 d .
H21A H 0.8071 0.3359 0.2712 0.041 Uiso 1 1 calc R
H21B H 0.8204 0.4610 0.3399 0.041 Uiso 1 1 calc R
H21C H 0.7992 0.5610 0.2652 0.041 Uiso 1 1 calc R
C22 C 0.53632(8) 0.3771(2) 0.14528(8) 0.0177(3) Uani 1 1 d .
H22 H 0.5510 0.3752 0.1054 0.021 Uiso 1 1 calc R
C23 C 0.46190(8) 0.3658(2) 0.13614(7) 0.0178(3) Uani 1 1 d .
H23 H 0.4252 0.3571 0.0911 0.021 Uiso 1 1 calc R
C24 C 0.44406(8) 0.3680(2) 0.19654(7) 0.0157(3) Uani 1 1 d .
C25 C 0.08762(9) 0.5580(3) 0.31230(9) 0.0275(4) Uani 1 1 d .
H25A H 0.0612 0.6682 0.3223 0.033 Uiso 1 1 calc R
H25B H 0.0827 0.5630 0.2624 0.033 Uiso 1 1 calc R
C26 C 0.16936(8) 0.5693(2) 0.35753(8) 0.0234(3) Uani 1 1 d .
H26A H 0.1913 0.6852 0.3457 0.028 Uiso 1 1 calc R
H26B H 0.1743 0.5762 0.4075 0.028 Uiso 1 1 calc R

loop_
_atom_site_aniso_label
_atom_site_aniso_U_11
_atom_site_aniso_U_22
_atom_site_aniso_U_33
_atom_site_aniso_U_23
_atom_site_aniso_U_13
_atom_site_aniso_U_12
Cl1 0.0229(2) 0.0223(2) 0.01557(18) -0.00005(13) 0.00639(14) 0.00043(14)
S1 0.01470(19) 0.0279(2) 0.01620(19) -0.00512(14) 0.00440(14) -0.00222(14)
O1 0.0205(6) 0.0368(7) 0.0195(6) -0.0041(5) 0.0099(4) -0.0013(5)
O2 0.0151(5) 0.0283(6) 0.0163(5) 0.0006(4) 0.0051(4) -0.0013(4)
O3 0.0589(9) 0.0410(8) 0.0234(6) 0.0022(5) 0.0110(6) 0.0201(7)
N1 0.0137(6) 0.0175(6) 0.0148(6) -0.0021(5) 0.0037(5) -0.0012(5)
N2 0.0146(6) 0.0217(7) 0.0167(6) -0.0031(5) 0.0046(5) -0.0022(5)
N3 0.0154(6) 0.0331(8) 0.0135(6) -0.0022(5) 0.0038(5) -0.0019(5)
N4 0.0138(6) 0.0186(7) 0.0135(6) -0.0013(5) 0.0042(5) -0.0005(5)
C1 0.0262(10) 0.119(3) 0.0327(11) 0.0095(13) 0.0088(8) -0.0151(13)
C2 0.0328(12) 0.132(3) 0.0492(15) -0.0308(16) 0.0086(10) 0.0179(15)
C3 0.0408(12) 0.0522(14) 0.0546(14) -0.0239(11) -0.0117(10) 0.0132(10)
C4 0.0213(8) 0.0320(10) 0.0237(8) 0.0050(7) -0.0069(6) -0.0026(7)
C5 0.0318(10) 0.0480(13) 0.0402(11) 0.0254(9) -0.0168(8) -0.0196(9)
C6 0.0231(8) 0.0253(9) 0.0328(9) 0.0077(7) -0.0078(7) -0.0075(7)
C7 0.0141(7) 0.0218(8) 0.0151(7) -0.0045(6) 0.0023(5) -0.0027(6)
C8 0.0152(7) 0.0147(7) 0.0161(7) -0.0020(5) 0.0035(5) -0.0007(5)
C9 0.0149(7) 0.0178(7) 0.0180(7) -0.0006(5) 0.0039(5) -0.0020(6)
C10 0.0134(7) 0.0319(9) 0.0150(7) -0.0021(6) 0.0042(6) -0.0015(6)
C11 0.0205(8) 0.0259(9) 0.0293(8) -0.0045(7) 0.0099(6) -0.0001(6)
C12 0.0206(8) 0.0325(10) 0.0417(10) -0.0085(8) 0.0102(7) -0.0064(7)
C13 0.0169(8) 0.0422(11) 0.0339(9) -0.0051(8) 0.0096(7) -0.0007(7)
C14 0.0203(8) 0.0308(9) 0.0220(8) 0.0019(6) 0.0005(6) -0.0015(7)
C15 0.0285(10) 0.0462(12) 0.0345(10) 0.0130(9) -0.0053(8) -0.0137(8)
C16 0.0152(7) 0.0236(8) 0.0140(7) -0.0009(6) 0.0039(5) 0.0004(6)
C17 0.0183(7) 0.0132(7) 0.0159(7) -0.0009(5) 0.0069(6) 0.0002(5)
C18 0.0160(7) 0.0142(7) 0.0168(7) -0.0006(5) 0.0046(5) -0.0003(6)
C19 0.0178(7) 0.0142(7) 0.0186(7) -0.0007(5) 0.0075(6) 0.0007(6)
C20 0.0188(7) 0.0162(7) 0.0173(7) -0.0002(5) 0.0056(6) 0.0003(6)
C21 0.0152(7) 0.0396(10) 0.0252(8) 0.0009(7) 0.0055(6) -0.0019(7)
C22 0.0207(7) 0.0170(8) 0.0167(7) -0.0014(5) 0.0081(6) 0.0008(6)
C23 0.0199(7) 0.0165(8) 0.0154(7) -0.0023(5) 0.0041(6) 0.0002(6)
C24 0.0150(7) 0.0133(7) 0.0185(7) -0.0019(5) 0.0052(5) -0.0004(5)
C25 0.0194(8) 0.0358(10) 0.0253(8) 0.0018(7) 0.0052(6) 0.0060(7)
C26 0.0204(8) 0.0262(9) 0.0229(8) 0.0018(6) 0.0065(6) -0.0007(6)

loop_
_atom_type_symbol
_atom_type_description
_atom_type_scat_dispersion_real
_atom_type_scat_dispersion_imag
_atom_type_scat_source
C C 0.0033 0.0016 'International Tables Vol C Tables 4.2.6.8 and 6.1.1.4'
H H 0.0000 0.0000 'International Tables Vol C Tables 4.2.6.8 and 6.1.1.4'
N N 0.0061 0.0033 'International Tables Vol C Tables 4.2.6.8 and 6.1.1.4'
O O 0.0106 0.0060 'International Tables Vol C Tables 4.2.6.8 and 6.1.1.4'
S S 0.1246 0.1234 'International Tables Vol C Tables 4.2.6.8 and 6.1.1.4'
Cl Cl 0.1484 0.1585 'International Tables Vol C Tables 4.2.6.8 and 6.1.1.4'

loop_
_geom_angle_atom_site_label_1
_geom_angle_atom_site_label_2
_geom_angle_atom_site_label_3
_geom_angle
C9 S1 C16 100.04(7)
C20 O2 C21 115.83(12)
H3B O3 H3C 102.2
C8 N1 C24 108.92(11)
C8 N1 C7 125.47(12)
C24 N1 C7 125.56(12)
C8 N2 C9 119.02(12)
C9 N3 C10 124.34(12)
C9 N3 H3 117.8
C10 N3 H3 117.8
C8 N4 C17 108.96(11)
C8 N4 C16 122.20(12)
C17 N4 C16 127.67(12)
C2 C1 C15 119.6(2)
C2 C1 H1 120.2
C15 C1 H1 120.2
C1 C2 C3 120.3(2)
C1 C2 H2 119.9
C3 C2 H2 119.9
C2 C3 C4 121.1(2)
C2 C3 H3A 119.4
C4 C3 H3A 119.4
C14 C4 C3 117.92(19)
C14 C4 C5 120.72(18)
C3 C4 C5 121.3(2)
C4 C5 C6 112.95(16)
C4 C5 H5A 109.0
C6 C5 H5A 109.0
C4 C5 H5B 109.0
C6 C5 H5B 109.0
H5A C5 H5B 107.8
C7 C6 C5 111.32(14)
C7 C6 H6A 109.4
C5 C6 H6A 109.4
C7 C6 H6B 109.4
C5 C6 H6B 109.4
H6A C6 H6B 108.0
N1 C7 C6 111.53(12)
N1 C7 H7A 109.3
C6 C7 H7A 109.3
N1 C7 H7B 109.3
C6 C7 H7B 109.3
H7A C7 H7B 108.0
N2 C8 N1 122.33(12)
N2 C8 N4 128.98(13)
N1 C8 N4 108.68(12)
N3 C9 N2 120.13(13)
N3 C9 S1 114.41(11)
N2 C9 S1 125.21(11)
N3 C10 C11 110.36(13)
N3 C10 C26 109.50(13)
C11 C10 C26 111.24(12)
N3 C10 H10 108.6
C11 C10 H10 108.6
C26 C10 H10 108.6
C10 C11 C12 110.13(14)
C10 C11 H11A 109.6
C12 C11 H11A 109.6
C10 C11 H11B 109.6
C12 C11 H11B 109.6
H11A C11 H11B 108.1
C13 C12 C11 110.92(14)
C13 C12 H12A 109.5
C11 C12 H12A 109.5
C13 C12 H12B 109.5
C11 C12 H12B 109.5
H12A C12 H12B 108.0
C12 C13 C25 110.49(14)
C12 C13 H13A 109.6
C25 C13 H13A 109.6
C12 C13 H13B 109.6
C25 C13 H13B 109.6
H13A C13 H13B 108.1
C4 C14 C15 120.91(18)
C4 C14 H14 119.5
C15 C14 H14 119.5
C1 C15 C14 120.1(2)
C1 C15 H15 119.9
C14 C15 H15 119.9
N4 C16 S1 110.65(10)
N4 C16 H16A 109.5
S1 C16 H16A 109.5
N4 C16 H16B 109.5
S1 C16 H16B 109.5
H16A C16 H16B 108.1
C18 C17 N4 131.83(13)
C18 C17 C24 122.00(13)
N4 C17 C24 106.17(12)
C17 C18 C19 115.99(13)
C17 C18 H18 122.0
C19 C18 H18 122.0
C18 C19 C22 121.67(14)
C18 C19 C20 120.93(13)
C22 C19 C20 117.40(13)
O1 C20 O2 123.17(14)
O1 C20 C19 125.07(13)
O2 C20 C19 111.76(12)
O2 C21 H21A 109.5
O2 C21 H21B 109.5
H21A C21 H21B 109.5
O2 C21 H21C 109.5
H21A C21 H21C 109.5
H21B C21 H21C 109.5
C23 C22 C19 121.85(14)
C23 C22 H22 119.1
C19 C22 H22 119.1
C22 C23 C24 116.25(13)
C22 C23 H23 121.9
C24 C23 H23 121.9
C23 C24 N1 130.51(13)
C23 C24 C17 122.23(13)
N1 C24 C17 107.26(12)
C13 C25 C26 111.28(14)
C13 C25 H25A 109.4
C26 C25 H25A 109.4
C13 C25 H25B 109.4
C26 C25 H25B 109.4
H25A C25 H25B 108.0
C10 C26 C25 110.02(13)
C10 C26 H26A 109.7
C25 C26 H26A 109.7
C10 C26 H26B 109.7
C25 C26 H26B 109.7
H26A C26 H26B 108.2

loop_
_geom_bond_atom_site_label_1
_geom_bond_atom_site_label_2
_geom_bond_distance
S1 C9 1.7638(14)
S1 C16 1.8099(15)
O1 C20 1.2089(18)
O2 C20 1.3415(17)
O2 C21 1.4390(18)
O3 H3B 0.8297
O3 H3C 0.8254
N1 C8 1.3540(18)
N1 C24 1.3887(18)
N1 C7 1.4691(17)
N2 C8 1.3301(19)
N2 C9 1.3305(19)
N3 C9 1.3157(19)
N3 C10 1.4671(18)
N3 H3 0.8800
N4 C8 1.3573(17)
N4 C17 1.3996(18)
N4 C16 1.4571(18)
C1 C2 1.368(4)
C1 C15 1.375(3)
C1 H1 0.9500
C2 C3 1.380(4)
C2 H2 0.9500
C3 C4 1.386(3)
C3 H3A 0.9500
C4 C14 1.384(3)
C4 C5 1.507(3)
C5 C6 1.537(2)
C5 H5A 0.9900
C5 H5B 0.9900
C6 C7 1.507(2)
C6 H6A 0.9900
C6 H6B 0.9900
C7 H7A 0.9900
C7 H7B 0.9900
C10 C11 1.522(2)
C10 C26 1.524(2)
C10 H10 1.0000
C11 C12 1.533(2)
C11 H11A 0.9900
C11 H11B 0.9900
C12 C13 1.525(3)
C12 H12A 0.9900
C12 H12B 0.9900
C13 C25 1.526(3)
C13 H13A 0.9900
C13 H13B 0.9900
C14 C15 1.385(2)
C14 H14 0.9500
C15 H15 0.9500
C16 H16A 0.9900
C16 H16B 0.9900
C17 C18 1.385(2)
C17 C24 1.4010(19)
C18 C19 1.404(2)
C18 H18 0.9500
C19 C22 1.406(2)
C19 C20 1.487(2)
C21 H21A 0.9800
C21 H21B 0.9800
C21 H21C 0.9800
C22 C23 1.387(2)
C22 H22 0.9500
C23 C24 1.388(2)
C23 H23 0.9500
C25 C26 1.533(2)
C25 H25A 0.9900
C25 H25B 0.9900
C26 H26A 0.9900
C26 H26B 0.9900
